data_2233006
loop_
_publ_author_name
'Chen, Kew-Yu'
'Chang, Ming-Jen'
'Fang, Tzu-Chien'
'Luo, Ming-Hui'
'Tsai, Hsing-Yang'

_publ_section_title
;
 <i>rac</i>-1,2,3,4-Tetrahydro-1,4-methanoanthracene-6,7-dicarbonitrile
;
_journal_coeditor_code XU5368
_journal_issue 12
_journal_name_full 'Acta Crystallographica Section E'
_journal_page_first o3312
_journal_paper_doi 10.1107/S1600536811047611
_journal_volume 67
_journal_year 2011
_chemical_formula_iupac 'C17 H12 N2'
_chemical_formula_moiety 'C17 H12 N2'
_chemical_formula_sum 'C17 H12 N2'
_chemical_formula_weight 244.29
_chemical_name_systematic
;
1,2,3,4-Tetrahydro-1,4-methanoanthracene-6,7-dicarbonitrile
;
_space_group_IT_number 2
_symmetry_cell_setting triclinic
_symmetry_space_group_name_Hall '-P 1'
_symmetry_space_group_name_H-M 'P -1'
_atom_sites_solution_hydrogens geom
_atom_sites_solution_primary direct
_atom_sites_solution_secondary difmap
_audit_creation_method SHELXL-97
_cell_angle_alpha 65.173(5)
_cell_angle_beta 84.768(5)
_cell_angle_gamma 73.900(5)
_cell_formula_units_Z 2
_cell_length_a 6.1019(4)
_cell_length_b 10.7078(6)
_cell_length_c 11.3928(7)
_cell_measurement_reflns_used 2453
_cell_measurement_temperature 297(2)
_cell_measurement_theta_max 29.1355
_cell_measurement_theta_min 3.4696
_cell_volume 648.82(8)
_computing_cell_refinement 'SAINT (Bruker, 2007)'
_computing_data_collection 'SMART (Bruker, 2007)'
_computing_data_reduction 'SAINT (Bruker, 2007)'
_computing_molecular_graphics 'ORTEP-3 for Windows (Farrugia, 1997)'
_computing_publication_material 'WinGX (Farrugia, 1999)'
_computing_structure_refinement 'SHELXL97 (Sheldrick, 2008)'
_computing_structure_solution 'SHELXS97 (Sheldrick, 2008)'
_diffrn_ambient_temperature 297(2)
_diffrn_measured_fraction_theta_full 0.995
_diffrn_measured_fraction_theta_max 0.850
_diffrn_measurement_device_type 'Bruker SMART 1000 CCD detector'
_diffrn_measurement_method '\w scans'
_diffrn_radiation_monochromator graphite
_diffrn_radiation_type MoK\a
_diffrn_radiation_wavelength 0.71073
_diffrn_reflns_av_R_equivalents 0.0202
_diffrn_reflns_av_sigmaI/netI 0.0408
_diffrn_reflns_limit_h_max 8
_diffrn_reflns_limit_h_min -8
_diffrn_reflns_limit_k_max 14
_diffrn_reflns_limit_k_min -14
_diffrn_reflns_limit_l_max 15
_diffrn_reflns_limit_l_min -14
_diffrn_reflns_number 5692
_diffrn_reflns_theta_full 26.00
_diffrn_reflns_theta_max 29.20
_diffrn_reflns_theta_min 3.48
_exptl_absorpt_coefficient_mu 0.075
_exptl_absorpt_correction_type none
_exptl_crystal_colour colorless
_exptl_crystal_density_diffrn 1.250
_exptl_crystal_density_method 'not measured'
_exptl_crystal_description parallelepiped
_exptl_crystal_F_000 256
_exptl_crystal_size_max 0.64
_exptl_crystal_size_mid 0.52
_exptl_crystal_size_min 0.48
_refine_diff_density_max 0.141
_refine_diff_density_min -0.124
_refine_ls_extinction_method none
_refine_ls_goodness_of_fit_ref 0.998
_refine_ls_hydrogen_treatment constr
_refine_ls_matrix_type full
_refine_ls_number_parameters 172
_refine_ls_number_reflns 2997
_refine_ls_number_restraints 1
_refine_ls_restrained_S_all 1.000
_refine_ls_R_factor_all 0.0770
_refine_ls_R_factor_gt 0.0407
_refine_ls_shift/su_max 0.000
_refine_ls_shift/su_mean 0.000
_refine_ls_structure_factor_coef Fsqd
_refine_ls_weighting_details 'calc w=1/[\s^2^(Fo^2^)+(0.0500P)^2^+0.0000P] where P=(Fo^2^+2Fc^2^)/3'
_refine_ls_weighting_scheme calc
_refine_ls_wR_factor_gt 0.0943
_refine_ls_wR_factor_ref 0.1024
_reflns_number_gt 1707
_reflns_number_total 2997
_reflns_threshold_expression I>2sigma(I)
_cod_data_source_file xu5368.cif
_cod_data_source_block I
_cod_original_cell_volume 648.82(7)
_cod_database_code 2233006
_cod_database_fobs_code 2233006

loop_
_symmetry_equiv_pos_as_xyz
'x, y, z'
'-x, -y, -z'

loop_
_atom_site_type_symbol
_atom_site_label
_atom_site_fract_x
_atom_site_fract_y
_atom_site_fract_z
_atom_site_U_iso_or_equiv
_atom_site_adp_type
_atom_site_calc_flag
_atom_site_refinement_flags
_atom_site_occupancy
_atom_site_symmetry_multiplicity
N N1 0.2097(3) 0.55552(16) 0.34283(14) 0.1097(6) Uani d . 1 1
N N2 -0.1343(2) 0.29042(13) 0.33818(12) 0.0842(4) Uani d . 1 1
C C1 0.78769(19) -0.08604(13) 0.86297(11) 0.0499(3) Uani d . 1 1
C C2 0.74313(19) 0.04981(12) 0.77112(11) 0.0502(3) Uani d . 1 1
H H2A 0.8289 0.1101 0.7692 0.060 Uiso calc R 1 1
C C3 0.56549(19) 0.09894(12) 0.67840(11) 0.0455(3) Uani d . 1 1
C C4 0.5038(2) 0.24135(12) 0.58626(11) 0.0538(3) Uani d . 1 1
H H4A 0.5862 0.3034 0.5841 0.065 Uiso calc R 1 1
C C5 0.3264(2) 0.29073(13) 0.50013(11) 0.0534(3) Uani d . 1 1
C C6 0.2009(2) 0.19691(13) 0.50028(11) 0.0502(3) Uani d U 1 1
C C7 0.2591(2) 0.05771(13) 0.58871(11) 0.0516(3) Uani d . 1 1
H H7A 0.1780 -0.0038 0.5879 0.062 Uiso calc R 1 1
C C8 0.43752(19) 0.00511(12) 0.68053(10) 0.0459(3) Uani d . 1 1
C C9 0.4902(2) -0.13666(12) 0.77692(11) 0.0537(3) Uani d . 1 1
H H9A 0.4095 -0.1996 0.7790 0.064 Uiso calc R 1 1
C C10 0.6589(2) -0.17993(12) 0.86607(11) 0.0521(3) Uani d . 1 1
C C11 0.7439(2) -0.31536(13) 0.98405(12) 0.0652(4) Uani d . 1 1
H H11A 0.7136 -0.4008 0.9845 0.078 Uiso calc R 1 1
C C12 0.6585(2) -0.28095(14) 1.10178(12) 0.0680(4) Uani d . 1 1
H H12A 0.4960 -0.2353 1.0934 0.082 Uiso calc R 1 1
H H12B 0.6900 -0.3666 1.1818 0.082 Uiso calc R 1 1
C C13 0.7968(2) -0.17846(14) 1.09723(12) 0.0628(4) Uani d . 1 1
H H13A 0.8894 -0.2172 1.1757 0.075 Uiso calc R 1 1
H H13B 0.6968 -0.0861 1.0861 0.075 Uiso calc R 1 1
C C14 0.9474(2) -0.16675(13) 0.97878(12) 0.0596(3) Uani d . 1 1
H H14A 1.0812 -0.1317 0.9752 0.071 Uiso calc R 1 1
C C15 0.9970(3) -0.31873(14) 0.98683(14) 0.0739(4) Uani d . 1 1
H H15A 1.0779 -0.3294 0.9128 0.089 Uiso calc R 1 1
H H15B 1.0768 -0.3906 1.0666 0.089 Uiso calc R 1 1
C C16 0.2613(2) 0.43837(17) 0.41097(14) 0.0729(4) Uani d . 1 1
C C17 0.0154(2) 0.24891(14) 0.40941(13) 0.0598(3) Uani d U 1 1

loop_
_atom_site_aniso_label
_atom_site_aniso_U_11
_atom_site_aniso_U_22
_atom_site_aniso_U_33
_atom_site_aniso_U_12
_atom_site_aniso_U_13
_atom_site_aniso_U_23
N1 0.1226(13) 0.0715(9) 0.1080(11) -0.0383(8) -0.0460(10) 0.0062(8)
N2 0.0804(9) 0.1061(10) 0.0719(8) -0.0326(8) -0.0084(7) -0.0352(8)
C1 0.0473(7) 0.0524(7) 0.0519(7) -0.0076(6) 0.0070(6) -0.0279(6)
C2 0.0455(7) 0.0567(8) 0.0545(7) -0.0178(6) 0.0066(6) -0.0271(6)
C3 0.0461(7) 0.0493(7) 0.0457(7) -0.0166(5) 0.0097(5) -0.0232(6)
C4 0.0584(8) 0.0549(8) 0.0534(7) -0.0280(6) 0.0069(6) -0.0202(6)
C5 0.0573(8) 0.0543(8) 0.0482(7) -0.0205(6) 0.0036(6) -0.0174(6)
C6 0.0545(7) 0.0589(8) 0.0437(7) -0.0201(6) 0.0072(5) -0.0250(6)
C7 0.0593(8) 0.0613(8) 0.0492(7) -0.0277(6) 0.0091(6) -0.0313(7)
C8 0.0522(7) 0.0497(7) 0.0446(7) -0.0177(5) 0.0104(6) -0.0270(6)
C9 0.0672(9) 0.0491(7) 0.0563(8) -0.0232(6) 0.0096(7) -0.0292(6)
C10 0.0610(8) 0.0454(7) 0.0526(7) -0.0091(6) 0.0064(6) -0.0267(6)
C11 0.0831(11) 0.0438(7) 0.0639(9) -0.0080(6) -0.0018(7) -0.0222(6)
C12 0.0800(10) 0.0589(8) 0.0550(8) -0.0135(7) 0.0037(7) -0.0173(7)
C13 0.0669(9) 0.0625(8) 0.0546(8) -0.0064(7) -0.0032(6) -0.0256(7)
C14 0.0512(8) 0.0602(8) 0.0626(8) -0.0024(6) -0.0016(6) -0.0280(7)
C15 0.0777(11) 0.0603(9) 0.0685(9) 0.0089(7) -0.0018(7) -0.0284(7)
C16 0.0760(11) 0.0660(10) 0.0707(10) -0.0296(8) -0.0158(8) -0.0122(8)
C17 0.0626(8) 0.0724(9) 0.0521(8) -0.0266(7) 0.0038(6) -0.0279(7)

loop_
_atom_type_symbol
_atom_type_description
_atom_type_scat_dispersion_real
_atom_type_scat_dispersion_imag
_atom_type_scat_source
C C 0.0033 0.0016 'International Tables Vol C Tables 4.2.6.8 and 6.1.1.4'
H H 0.0000 0.0000 'International Tables Vol C Tables 4.2.6.8 and 6.1.1.4'
N N 0.0061 0.0033 'International Tables Vol C Tables 4.2.6.8 and 6.1.1.4'

loop_
_geom_angle_atom_site_label_1
_geom_angle_atom_site_label_2
_geom_angle_atom_site_label_3
_geom_angle
C2 C1 C10 120.79(10)
C2 C1 C14 132.93(11)
C10 C1 C14 106.15(11)
C1 C2 C3 119.46(11)
C1 C2 H2A 120.3
C3 C2 H2A 120.3
C2 C3 C4 121.51(10)
C2 C3 C8 119.94(11)
C4 C3 C8 118.49(10)
C5 C4 C3 121.73(11)
C5 C4 H4A 119.1
C3 C4 H4A 119.1
C4 C5 C6 119.99(11)
C4 C5 C16 120.35(11)
C6 C5 C16 119.63(11)
C7 C6 C17 120.93(11)
C7 C6 C5 119.19(10)
C17 C6 C5 119.87(11)
C6 C7 C8 121.89(10)
C6 C7 H7A 119.1
C8 C7 H7A 119.1
C7 C8 C9 122.15(10)
C7 C8 C3 118.67(10)
C9 C8 C3 119.17(10)
C10 C9 C8 119.52(11)
C10 C9 H9A 120.2
C8 C9 H9A 120.2
C9 C10 C1 121.11(11)
C9 C10 C11 132.89(12)
C1 C10 C11 105.90(10)
C10 C11 C15 100.49(11)
C10 C11 C12 106.33(9)
C15 C11 C12 100.68(11)
C10 C11 H11A 115.7
C15 C11 H11A 115.7
C12 C11 H11A 115.7
C13 C12 C11 103.09(11)
C13 C12 H12A 111.1
C11 C12 H12A 111.1
C13 C12 H12B 111.1
C11 C12 H12B 111.1
H12A C12 H12B 109.1
C12 C13 C14 103.60(10)
C12 C13 H13A 111.0
C14 C13 H13A 111.0
C12 C13 H13B 111.0
C14 C13 H13B 111.0
H13A C13 H13B 109.0
C1 C14 C13 105.82(10)
C1 C14 C15 100.52(10)
C13 C14 C15 100.81(11)
C1 C14 H14A 115.8
C13 C14 H14A 115.8
C15 C14 H14A 115.8
C11 C15 C14 94.37(10)
C11 C15 H15A 112.9
C14 C15 H15A 112.9
C11 C15 H15B 112.9
C14 C15 H15B 112.9
H15A C15 H15B 110.3
N1 C16 C5 178.55(15)
N2 C17 C6 179.15(14)

loop_
_geom_bond_atom_site_label_1
_geom_bond_atom_site_label_2
_geom_bond_distance
N1 C16 1.1327(16)
N2 C17 1.1390(14)
C1 C2 1.3562(15)
C1 C10 1.4256(16)
C1 C14 1.4990(16)
C2 C3 1.4119(15)
C2 H2A 0.9300
C3 C4 1.4065(15)
C3 C8 1.4252(15)
C4 C5 1.3616(16)
C4 H4A 0.9300
C5 C6 1.4213(16)
C5 C16 1.4373(19)
C6 C7 1.3687(16)
C6 C17 1.4296(18)
C7 C8 1.4035(15)
C7 H7A 0.9300
C8 C9 1.4169(15)
C9 C10 1.3557(15)
C9 H9A 0.9300
C10 C11 1.5006(16)
C11 C15 1.5380(19)
C11 C12 1.5450(17)
C11 H11A 0.9800
C12 C13 1.5414(19)
C12 H12A 0.9700
C12 H12B 0.9700
C13 C14 1.5419(18)
C13 H13A 0.9700
C13 H13B 0.9700
C14 C15 1.5346(18)
C14 H14A 0.9800
C15 H15A 0.9700
C15 H15B 0.9700

loop_
_geom_hbond_atom_site_label_D
_geom_hbond_atom_site_label_H
_geom_hbond_atom_site_label_A
_geom_hbond_site_symmetry_A
_geom_hbond_distance_DH
_geom_hbond_distance_HA
_geom_hbond_distance_DA
_geom_hbond_angle_DHA
C4 H4A N1 2_666 0.93 2.61 3.505(2) 162

loop_
_geom_torsion_atom_site_label_1
_geom_torsion_atom_site_label_2
_geom_torsion_atom_site_label_3
_geom_torsion_atom_site_label_4
_geom_torsion
C10 C1 C2 C3 0.63(16)
C14 C1 C2 C3 -174.57(11)
C1 C2 C3 C4 176.05(10)
C1 C2 C3 C8 -1.11(16)
C2 C3 C4 C5 -177.21(11)
C8 C3 C4 C5 0.00(16)
C3 C4 C5 C6 -1.17(18)
C3 C4 C5 C16 177.24(11)
C4 C5 C6 C7 0.78(17)
C16 C5 C6 C7 -177.64(11)
C4 C5 C6 C17 -179.75(11)
C16 C5 C6 C17 1.83(18)
C17 C6 C7 C8 -178.66(11)
C5 C6 C7 C8 0.80(17)
C6 C7 C8 C9 176.37(10)
C6 C7 C8 C3 -1.95(16)
C2 C3 C8 C7 178.78(10)
C4 C3 C8 C7 1.53(15)
C2 C3 C8 C9 0.42(15)
C4 C3 C8 C9 -176.84(10)
C7 C8 C9 C10 -177.53(11)
C3 C8 C9 C10 0.78(16)
C8 C9 C10 C1 -1.29(17)
C8 C9 C10 C11 174.59(11)
C2 C1 C10 C9 0.59(17)
C14 C1 C10 C9 176.93(10)
C2 C1 C10 C11 -176.27(10)
C14 C1 C10 C11 0.07(12)
C9 C10 C11 C15 149.70(13)
C1 C10 C11 C15 -33.97(12)
C9 C10 C11 C12 -105.79(15)
C1 C10 C11 C12 70.54(13)
C10 C11 C12 C13 -68.26(13)
C15 C11 C12 C13 36.12(12)
C11 C12 C13 C14 -0.59(12)
C2 C1 C14 C13 105.11(14)
C10 C1 C14 C13 -70.59(11)
C2 C1 C14 C15 -150.36(13)
C10 C1 C14 C15 33.94(13)
C12 C13 C14 C1 69.09(12)
C12 C13 C14 C15 -35.23(12)
C10 C11 C15 C14 52.20(11)
C12 C11 C15 C14 -56.81(11)
C1 C14 C15 C11 -52.13(12)
C13 C14 C15 C11 56.39(11)
